data_7239210
loop_
_publ_author_name
'Gharpure, Santosh J.'
'Sathiyanarayanan, A. M.'
'Vuram, Prasanna K.'

_publ_section_title
;
 Hetero Diels--Alder reaction of olefin with o-quinone methides generated
 using (+-)-binolphosphoric acid for the stereoselective synthesis of
 2,4-diarylbenzopyrans: application to the formal synthesis of myristinin
 B/C
;
_journal_issue 40
_journal_name_full 'RSC Advances'
_journal_page_first 18279
_journal_paper_doi 10.1039/c3ra43526a
_journal_volume 3
_journal_year 2013
_chemical_formula_sum 'C22 H18 O3'
_chemical_formula_weight 330.36
_space_group_IT_number 14
_space_group_name_Hall '-P 2ybc'
_space_group_name_H-M_alt 'P 1 21/c 1'
_symmetry_cell_setting monoclinic
_symmetry_space_group_name_H-M 'P 1 21/c 1'
_atom_sites_solution_hydrogens geom
_atom_sites_solution_primary direct
_atom_sites_solution_secondary difmap
_audit_creation_method SHELXL-97
_cell_angle_alpha 90.00
_cell_angle_beta 97.036(2)
_cell_angle_gamma 90.00
_cell_formula_units_Z 4
_cell_length_a 10.1432(3)
_cell_length_b 8.1265(2)
_cell_length_c 20.3620(6)
_cell_measurement_reflns_used 3496
_cell_measurement_temperature 298(2)
_cell_measurement_theta_max 26.83
_cell_measurement_theta_min 2.68
_cell_volume 1665.77(8)
_computing_cell_refinement 'Bruker SMART'
_computing_data_collection 'Bruker SMART'
_computing_data_reduction 'Bruker SAINT'
_computing_molecular_graphics 'Bruker SHELXTL'
_computing_publication_material 'Bruker SHELXTL'
_computing_structure_refinement 'SHELXL-97 (Sheldrick, 1997)'
_computing_structure_solution 'SHELXS-97 (Sheldrick, 1990)'
_diffrn_ambient_temperature 298(2)
_diffrn_measured_fraction_theta_full 1.000
_diffrn_measured_fraction_theta_max 0.991
_diffrn_measurement_device_type 'CCD area detector'
_diffrn_measurement_method 'phi and omega scans'
_diffrn_radiation_monochromator graphite
_diffrn_radiation_source 'fine-focus sealed tube'
_diffrn_radiation_type MoK\a
_diffrn_radiation_wavelength 0.71073
_diffrn_reflns_av_R_equivalents 0.0217
_diffrn_reflns_av_sigmaI/netI 0.0314
_diffrn_reflns_limit_h_max 13
_diffrn_reflns_limit_h_min -13
_diffrn_reflns_limit_k_max 10
_diffrn_reflns_limit_k_min -9
_diffrn_reflns_limit_l_max 24
_diffrn_reflns_limit_l_min -27
_diffrn_reflns_number 12682
_diffrn_reflns_theta_full 25.00
_diffrn_reflns_theta_max 28.45
_diffrn_reflns_theta_min 2.02
_exptl_absorpt_coefficient_mu 0.087
_exptl_absorpt_correction_T_max 0.9845
_exptl_absorpt_correction_T_min 0.9786
_exptl_absorpt_correction_type none
_exptl_crystal_colour clear
_exptl_crystal_density_diffrn 1.317
_exptl_crystal_density_meas 0
_exptl_crystal_density_method 'not measured'
_exptl_crystal_description Block
_exptl_crystal_F_000 696
_exptl_crystal_size_max 0.25
_exptl_crystal_size_mid 0.20
_exptl_crystal_size_min 0.18
_refine_diff_density_max 0.332
_refine_diff_density_min -0.209
_refine_diff_density_rms 0.037
_refine_ls_extinction_method none
_refine_ls_goodness_of_fit_ref 1.023
_refine_ls_hydrogen_treatment mixed
_refine_ls_matrix_type full
_refine_ls_number_parameters 226
_refine_ls_number_reflns 4171
_refine_ls_number_restraints 0
_refine_ls_restrained_S_all 1.023
_refine_ls_R_factor_all 0.0959
_refine_ls_R_factor_gt 0.0550
_refine_ls_shift/su_max 0.000
_refine_ls_shift/su_mean 0.000
_refine_ls_structure_factor_coef Fsqd
_refine_ls_weighting_details 'calc w=1/[\s^2^(Fo^2^)+(0.0628P)^2^+0.5207P] where P=(Fo^2^+2Fc^2^)/3'
_refine_ls_weighting_scheme calc
_refine_ls_wR_factor_gt 0.1319
_refine_ls_wR_factor_ref 0.1551
_reflns_number_gt 2577
_reflns_number_total 4171
_reflns_threshold_expression >2sigma(I)
_cod_data_source_file c3ra43526a.txt
_cod_data_source_block new
_cod_depositor_comments
;
The following automatic conversions were performed:

data item '_symmetry_cell_setting' value 'Monoclinic' was changed to
'monoclinic' in accordance with the
/home/saulius/struct/COD-crude-data/automatic-downloads/DataCite-retrospective/RSC/depositions/lib/dictionaries/cif_core.dic
dictionary named 'cif_core.dic' version 2.4.2 last updated on
2011-04-26.

Automatic conversion script
Id: cif_fix_values 6909 2019-04-08 15:41:33Z antanas 
;
_cod_original_sg_symbol_H-M P2(1)/c
_cod_database_code 7239210

loop_
_symmetry_equiv_pos_as_xyz
'x, y, z'
'-x, y+1/2, -z+1/2'
'-x, -y, -z'
'x, -y-1/2, z-1/2'

loop_
_atom_site_label
_atom_site_type_symbol
_atom_site_fract_x
_atom_site_fract_y
_atom_site_fract_z
_atom_site_U_iso_or_equiv
_atom_site_adp_type
_atom_site_occupancy
_atom_site_symmetry_multiplicity
_atom_site_calc_flag
_atom_site_refinement_flags
C1 C 0.5973(2) -0.2914(3) 0.47758(12) 0.0621(6) Uani 1 1 d .
H1A H 0.6788 -0.2603 0.5047 0.074 Uiso 1 1 calc R
H1B H 0.6121 -0.3953 0.4562 0.074 Uiso 1 1 calc R
C2 C 0.39024(18) -0.2155(2) 0.48706(10) 0.0495(5) Uani 1 1 d .
C3 C 0.2645(2) -0.2004(3) 0.50357(11) 0.0619(6) Uani 1 1 d .
H3 H 0.2368 -0.2561 0.5393 0.074 Uiso 1 1 calc R
C4 C 0.17935(19) -0.0951(3) 0.46302(11) 0.0620(6) Uani 1 1 d .
H4 H 0.0922 -0.0819 0.4720 0.074 Uiso 1 1 calc R
C5 C 0.22091(19) -0.0109(2) 0.41048(10) 0.0512(5) Uani 1 1 d .
C6 C 0.34906(19) -0.0277(3) 0.39580(10) 0.0541(5) Uani 1 1 d .
H6 H 0.3788 0.0297 0.3609 0.065 Uiso 1 1 calc R
C7 C 0.43121(18) -0.1322(2) 0.43451(10) 0.0499(5) Uani 1 1 d .
C8 C 0.12644(19) 0.0996(2) 0.36746(10) 0.0534(5) Uani 1 1 d .
H8 H 0.1739 0.1459 0.3326 0.064 Uiso 1 1 calc R
C9 C 0.00372(18) 0.0140(2) 0.33523(10) 0.0513(5) Uani 1 1 d .
H9A H -0.0486 -0.0248 0.3689 0.062 Uiso 1 1 calc R
H9B H 0.0288 -0.0805 0.3104 0.062 Uiso 1 1 calc R
C10 C -0.07886(17) 0.1331(2) 0.28873(9) 0.0477(5) Uani 1 1 d .
H10 H -0.0261 0.1597 0.2529 0.057 Uiso 1 1 calc R
C11 C -0.09693(17) 0.2919(2) 0.32573(10) 0.0470(4) Uani 1 1 d .
C12 C -0.1968(2) 0.4032(3) 0.30473(12) 0.0613(6) Uani 1 1 d .
H12 H -0.2571 0.3779 0.2679 0.074 Uiso 1 1 calc R
C13 C -0.2091(2) 0.5504(3) 0.33697(15) 0.0761(7) Uani 1 1 d .
H13 H -0.2775 0.6226 0.3223 0.091 Uiso 1 1 calc R
C14 C -0.1205(2) 0.5899(3) 0.39047(15) 0.0744(7) Uani 1 1 d .
H14 H -0.1281 0.6900 0.4119 0.089 Uiso 1 1 calc R
C15 C -0.0199(2) 0.4830(3) 0.41308(12) 0.0609(6) Uani 1 1 d .
H15 H 0.0408 0.5111 0.4493 0.073 Uiso 1 1 calc R
C16 C -0.00952(18) 0.3331(2) 0.38156(10) 0.0482(5) Uani 1 1 d .
C17 C -0.20793(17) 0.0562(2) 0.25680(9) 0.0466(5) Uani 1 1 d .
C18 C -0.29974(19) -0.0132(3) 0.29289(11) 0.0592(5) Uani 1 1 d .
H18 H -0.2856 -0.0089 0.3389 0.071 Uiso 1 1 calc R
C19 C -0.4122(2) -0.0888(3) 0.26209(13) 0.0701(7) Uani 1 1 d .
H19 H -0.4724 -0.1367 0.2873 0.084 Uiso 1 1 calc R
C20 C -0.4354(2) -0.0937(3) 0.19415(14) 0.0716(7) Uani 1 1 d .
H20 H -0.5105 -0.1463 0.1733 0.086 Uiso 1 1 calc R
C21 C -0.3476(2) -0.0208(3) 0.15765(12) 0.0738(7) Uani 1 1 d .
H21 H -0.3641 -0.0213 0.1117 0.089 Uiso 1 1 calc R
C22 C -0.2342(2) 0.0537(3) 0.18859(11) 0.0609(6) Uani 1 1 d .
H22 H -0.1749 0.1027 0.1632 0.073 Uiso 1 1 calc R
O1 O 0.56151(14) -0.1689(2) 0.42923(8) 0.0708(5) Uani 1 1 d .
O2 O 0.49317(14) -0.30821(19) 0.51753(7) 0.0644(4) Uani 1 1 d .
O3 O 0.09065(13) 0.23256(17) 0.40879(7) 0.0578(4) Uani 1 1 d .

loop_
_atom_site_aniso_label
_atom_site_aniso_U_11
_atom_site_aniso_U_22
_atom_site_aniso_U_33
_atom_site_aniso_U_23
_atom_site_aniso_U_13
_atom_site_aniso_U_12
C1 0.0488(10) 0.0644(14) 0.0709(14) 0.0044(12) -0.0010(10) 0.0051(10)
C2 0.0474(10) 0.0473(11) 0.0517(11) 0.0017(9) -0.0020(8) -0.0019(8)
C3 0.0558(11) 0.0690(14) 0.0617(13) 0.0100(11) 0.0098(10) -0.0037(10)
C4 0.0403(10) 0.0710(14) 0.0745(15) -0.0025(12) 0.0064(10) 0.0017(9)
C5 0.0516(10) 0.0470(11) 0.0531(12) -0.0021(9) -0.0016(9) -0.0026(9)
C6 0.0539(11) 0.0521(12) 0.0552(12) 0.0047(9) 0.0015(9) -0.0013(9)
C7 0.0480(10) 0.0467(11) 0.0536(11) -0.0007(9) 0.0000(8) -0.0014(8)
C8 0.0515(10) 0.0481(11) 0.0595(12) -0.0013(10) 0.0028(9) 0.0042(8)
C9 0.0493(10) 0.0421(10) 0.0595(12) -0.0073(9) -0.0052(9) 0.0071(8)
C10 0.0454(9) 0.0482(11) 0.0497(11) -0.0001(9) 0.0059(8) 0.0053(8)
C11 0.0442(9) 0.0391(10) 0.0585(12) 0.0026(9) 0.0100(8) 0.0020(7)
C12 0.0542(11) 0.0492(12) 0.0805(15) 0.0057(11) 0.0082(11) 0.0088(9)
C13 0.0668(14) 0.0449(13) 0.119(2) 0.0060(14) 0.0227(15) 0.0135(11)
C14 0.0751(15) 0.0389(12) 0.115(2) -0.0141(13) 0.0357(15) -0.0030(11)
C15 0.0657(13) 0.0471(12) 0.0733(15) -0.0118(11) 0.0214(11) -0.0096(10)
C16 0.0476(10) 0.0396(10) 0.0591(12) -0.0028(9) 0.0134(9) -0.0022(8)
C17 0.0446(9) 0.0424(10) 0.0511(11) -0.0020(8) -0.0015(8) 0.0100(8)
C18 0.0548(11) 0.0688(14) 0.0529(12) 0.0044(11) 0.0018(9) 0.0025(10)
C19 0.0525(12) 0.0704(15) 0.0870(18) 0.0050(13) 0.0065(12) 0.0008(11)
C20 0.0524(12) 0.0715(16) 0.0856(18) -0.0161(14) -0.0122(12) 0.0038(11)
C21 0.0755(15) 0.0861(18) 0.0548(13) -0.0173(13) -0.0126(12) 0.0121(13)
C22 0.0636(12) 0.0661(14) 0.0536(12) -0.0019(11) 0.0094(10) 0.0083(10)
O1 0.0524(8) 0.0836(11) 0.0781(11) 0.0219(9) 0.0143(7) 0.0100(8)
O2 0.0581(8) 0.0686(10) 0.0652(9) 0.0179(8) 0.0019(7) 0.0124(7)
O3 0.0589(8) 0.0490(8) 0.0622(9) -0.0110(7) -0.0062(7) 0.0046(6)

loop_
_atom_type_symbol
_atom_type_description
_atom_type_scat_dispersion_real
_atom_type_scat_dispersion_imag
_atom_type_scat_source
C C 0.0033 0.0016 'International Tables Vol C Tables 4.2.6.8 and 6.1.1.4'
H H 0.0000 0.0000 'International Tables Vol C Tables 4.2.6.8 and 6.1.1.4'
O O 0.0106 0.0060 'International Tables Vol C Tables 4.2.6.8 and 6.1.1.4'

loop_
_geom_angle_atom_site_label_1
_geom_angle_atom_site_label_2
_geom_angle_atom_site_label_3
_geom_angle
O1 C1 O2 108.76(16)
O1 C1 H1A 109.9
O2 C1 H1A 109.9
O1 C1 H1B 109.9
O2 C1 H1B 109.9
H1A C1 H1B 108.3
C3 C2 O2 128.35(19)
C3 C2 C7 121.95(18)
O2 C2 C7 109.69(17)
C2 C3 C4 115.8(2)
C2 C3 H3 122.1
C4 C3 H3 122.1
C5 C4 C3 122.16(19)
C5 C4 H4 118.9
C3 C4 H4 118.9
C6 C5 C4 120.39(18)
C6 C5 C8 118.81(19)
C4 C5 C8 120.79(18)
C7 C6 C5 117.46(19)
C7 C6 H6 121.3
C5 C6 H6 121.3
C6 C7 O1 127.86(19)
C6 C7 C2 122.24(18)
O1 C7 C2 109.90(16)
O3 C8 C9 110.30(15)
O3 C8 C5 107.07(15)
C9 C8 C5 114.20(17)
O3 C8 H8 108.4
C9 C8 H8 108.4
C5 C8 H8 108.4
C8 C9 C10 109.78(16)
C8 C9 H9A 109.7
C10 C9 H9A 109.7
C8 C9 H9B 109.7
C10 C9 H9B 109.7
H9A C9 H9B 108.2
C11 C10 C17 114.28(15)
C11 C10 C9 108.74(15)
C17 C10 C9 112.44(16)
C11 C10 H10 107.0
C17 C10 H10 107.0
C9 C10 H10 107.0
C12 C11 C16 117.54(18)
C12 C11 C10 122.03(18)
C16 C11 C10 120.40(16)
C13 C12 C11 121.7(2)
C13 C12 H12 119.2
C11 C12 H12 119.2
C14 C13 C12 119.8(2)
C14 C13 H13 120.1
C12 C13 H13 120.1
C13 C14 C15 120.5(2)
C13 C14 H14 119.7
C15 C14 H14 119.7
C14 C15 C16 119.7(2)
C14 C15 H15 120.2
C16 C15 H15 120.2
O3 C16 C15 115.62(18)
O3 C16 C11 123.62(16)
C15 C16 C11 120.76(19)
C18 C17 C22 118.07(19)
C18 C17 C10 122.89(17)
C22 C17 C10 119.04(18)
C17 C18 C19 121.1(2)
C17 C18 H18 119.4
C19 C18 H18 119.4
C20 C19 C18 120.1(2)
C20 C19 H19 120.0
C18 C19 H19 120.0
C21 C20 C19 119.6(2)
C21 C20 H20 120.2
C19 C20 H20 120.2
C20 C21 C22 120.3(2)
C20 C21 H21 119.9
C22 C21 H21 119.9
C21 C22 C17 120.8(2)
C21 C22 H22 119.6
C17 C22 H22 119.6
C7 O1 C1 105.41(15)
C2 O2 C1 105.48(15)
C16 O3 C8 116.02(14)

loop_
_geom_bond_atom_site_label_1
_geom_bond_atom_site_label_2
_geom_bond_distance
C1 O1 1.416(3)
C1 O2 1.416(3)
C1 H1A 0.9700
C1 H1B 0.9700
C2 C3 1.363(3)
C2 O2 1.372(2)
C2 C7 1.373(3)
C3 C4 1.410(3)
C3 H3 0.9300
C4 C5 1.379(3)
C4 H4 0.9300
C5 C6 1.376(3)
C5 C8 1.512(3)
C6 C7 1.370(3)
C6 H6 0.9300
C7 O1 1.372(2)
C8 O3 1.443(2)
C8 C9 1.505(3)
C8 H8 0.9800
C9 C10 1.530(3)
C9 H9A 0.9700
C9 H9B 0.9700
C10 C11 1.517(3)
C10 C17 1.522(2)
C10 H10 0.9800
C11 C12 1.386(3)
C11 C16 1.394(3)
C12 C13 1.378(3)
C12 H12 0.9300
C13 C14 1.363(4)
C13 H13 0.9300
C14 C15 1.375(3)
C14 H14 0.9300
C15 C16 1.387(3)
C15 H15 0.9300
C16 O3 1.367(2)
C17 C18 1.376(3)
C17 C22 1.382(3)
C18 C19 1.377(3)
C18 H18 0.9300
C19 C20 1.375(3)
C19 H19 0.9300
C20 C21 1.363(4)
C20 H20 0.9300
C21 C22 1.382(3)
C21 H21 0.9300
C22 H22 0.9300

loop_
_geom_torsion_atom_site_label_1
_geom_torsion_atom_site_label_2
_geom_torsion_atom_site_label_3
_geom_torsion_atom_site_label_4
_geom_torsion
O2 C2 C3 C4 179.8(2)
C7 C2 C3 C4 0.5(3)
C2 C3 C4 C5 -0.8(3)
C3 C4 C5 C6 0.1(3)
C3 C4 C5 C8 179.26(19)
C4 C5 C6 C7 1.0(3)
C8 C5 C6 C7 -178.20(18)
C5 C6 C7 O1 179.75(19)
C5 C6 C7 C2 -1.4(3)
C3 C2 C7 C6 0.6(3)
O2 C2 C7 C6 -178.83(18)
C3 C2 C7 O1 179.68(19)
O2 C2 C7 O1 0.2(2)
C6 C5 C8 O3 -116.3(2)
C4 C5 C8 O3 64.5(2)
C6 C5 C8 C9 121.3(2)
C4 C5 C8 C9 -57.9(3)
O3 C8 C9 C10 63.9(2)
C5 C8 C9 C10 -175.45(17)
C8 C9 C10 C11 -49.8(2)
C8 C9 C10 C17 -177.40(16)
C17 C10 C11 C12 -34.1(3)
C9 C10 C11 C12 -160.64(19)
C17 C10 C11 C16 147.95(18)
C9 C10 C11 C16 21.4(2)
C16 C11 C12 C13 0.8(3)
C10 C11 C12 C13 -177.2(2)
C11 C12 C13 C14 0.8(4)
C12 C13 C14 C15 -0.9(4)
C13 C14 C15 C16 -0.7(4)
C14 C15 C16 O3 -177.87(19)
C14 C15 C16 C11 2.3(3)
C12 C11 C16 O3 177.84(19)
C10 C11 C16 O3 -4.1(3)
C12 C11 C16 C15 -2.4(3)
C10 C11 C16 C15 175.68(18)
C11 C10 C17 C18 -69.3(2)
C9 C10 C17 C18 55.3(2)
C11 C10 C17 C22 111.5(2)
C9 C10 C17 C22 -123.9(2)
C22 C17 C18 C19 2.5(3)
C10 C17 C18 C19 -176.69(19)
C17 C18 C19 C20 -1.1(4)
C18 C19 C20 C21 -1.1(4)
C19 C20 C21 C22 1.7(4)
C20 C21 C22 C17 -0.2(4)
C18 C17 C22 C21 -1.9(3)
C10 C17 C22 C21 177.35(19)
C6 C7 O1 C1 -175.9(2)
C2 C7 O1 C1 5.1(2)
O2 C1 O1 C7 -8.6(2)
C3 C2 O2 C1 175.1(2)
C7 C2 O2 C1 -5.5(2)
O1 C1 O2 C2 8.7(2)
C15 C16 O3 C8 -163.46(17)
C11 C16 O3 C8 16.4(3)
C9 C8 O3 C16 -45.9(2)
C5 C8 O3 C16 -170.71(16)
